data_1524662
loop_
_publ_author_name
'Katrich, M.V.'
'Titov, Yu.G.'
'Matyushenko, N.N.'

_publ_section_title
;
 Crystal structure of the ordered phase Co In3
;
_journal_name_full Kristallografiya
_journal_page_first 188
_journal_page_last 190
_journal_volume 22
_journal_year 1977
_chemical_formula_sum 'Co In3'
_space_group_IT_number 118
_symmetry_space_group_name_Hall 'P -4 -2n'
_symmetry_space_group_name_H-M 'P -4 n 2'
_cell_angle_alpha 90
_cell_angle_beta 90
_cell_angle_gamma 90
_cell_formula_units_Z 4
_cell_length_a 6.829
_cell_length_b 6.829
_cell_length_c 7.094
_cell_volume 330.830
_citation_journal_id_ASTM KRISAJ
_cod_data_source_file Katrich_KRISAJ_1977_1077.cif
_cod_data_source_block Co1In3
_cod_original_cell_volume 330.8304
_cod_original_formula_sum 'Co1 In3'
_cod_database_code 1524662

loop_
_symmetry_equiv_pos_as_xyz
x,y,z
y,-x,-z
-x,-y,z
-y,x,-z
-x+1/2,y+1/2,z+1/2
y+1/2,x+1/2,-z+1/2
x+1/2,-y+1/2,z+1/2
-y+1/2,-x+1/2,-z+1/2

loop_
_atom_site_label
_atom_site_type_symbol
_atom_site_fract_x
_atom_site_fract_y
_atom_site_fract_z
_atom_site_occupancy
_atom_site_U_iso_or_equiv
In2 In 0.1542 0.3458 0 1 0.0
In1 In 0 0 0.25 1 0.0
Co1 Co 0.35 0.15 0.25 1 0.0
